data_4060319
loop_
_publ_author_name
'Dorcier, Antoine'
'Dyson, Paul J.'
'Gossens, Christian'
'Rothlisberger, Ursula'
'Scopelliti, Rosario'

_publ_section_title
;
Binding of organometallic ruthenium(II) and osmium(II) complexes to
an oligonucleotide: a combined mass spectometric and theoretical study.
;
_journal_name_full Organometallics
_journal_paper_doi 10.1021/om049025n
_journal_year 2005
_chemical_formula_sum 'C32 H56 B F4 P Ru2'
_chemical_formula_weight 760.69
_space_group_IT_number 62
_symmetry_cell_setting orthorhombic
_symmetry_space_group_name_Hall '-P 2ac 2n'
_symmetry_space_group_name_H-M 'P n m a'
_cell_angle_alpha 90.00
_cell_angle_beta 90.00
_cell_angle_gamma 90.00
_cell_formula_units_Z 4
_cell_length_a 22.5729(13)
_cell_length_b 16.3209(8)
_cell_length_c 8.7729(6)
_cell_measurement_temperature 153(2)
_cell_volume 3232.0(3)
_diffrn_ambient_temperature 153(2)
_exptl_crystal_density_diffrn 1.563
_cod_database_code 4060319

loop_
_symmetry_equiv_pos_as_xyz
'x, y, z'
'-x+1/2, -y, z+1/2'
'x+1/2, -y+1/2, -z+1/2'
'-x, y+1/2, -z'
'-x, -y, -z'
'x-1/2, y, -z-1/2'
'-x-1/2, y-1/2, z-1/2'
'x, -y-1/2, z'

loop_
_atom_site_label
_atom_site_type_symbol
_atom_site_fract_x
_atom_site_fract_y
_atom_site_fract_z
_atom_site_U_iso_or_equiv
_atom_site_adp_type
_atom_site_occupancy
_atom_site_symmetry_multiplicity
_atom_site_calc_flag
_atom_site_refinement_flags
_atom_site_disorder_assembly
_atom_site_disorder_group
C1 C 0.1407(3) 0.0414(4) 0.3505(7) 0.0210(15) Uani 1 1 d . . .
C2 C 0.1961(3) 0.0795(5) 0.3703(9) 0.0230(19) Uani 1 1 d . . .
C3 C 0.2300(3) 0.1070(4) 0.2373(13) 0.0313(17) Uani 1 1 d . . .
C4 C 0.2029(4) 0.1014(5) 0.0907(9) 0.032(2) Uani 1 1 d . . .
C5 C 0.1447(4) 0.0709(5) 0.0762(8) 0.0323(18) Uani 1 1 d . . .
C6 C 0.1151(3) 0.0386(4) 0.2012(8) 0.0318(19) Uani 1 1 d . . .
C7 C 0.1097(4) -0.0014(5) 0.4783(8) 0.0446(19) Uani 1 1 d . . .
H7A H 0.1227 0.0218 0.5757 0.054 Uiso 1 1 calc R . .
H7B H 0.1191 -0.0599 0.4753 0.054 Uiso 1 1 calc R . .
H7C H 0.0668 0.0061 0.4676 0.054 Uiso 1 1 calc R . .
C8 C 0.2232(4) 0.0888(5) 0.5267(9) 0.050(3) Uani 1 1 d . . .
H8A H 0.2570 0.0515 0.5365 0.060 Uiso 1 1 calc R . .
H8B H 0.1935 0.0755 0.6045 0.060 Uiso 1 1 calc R . .
H8C H 0.2366 0.1454 0.5407 0.060 Uiso 1 1 calc R . .
C9 C 0.2919(3) 0.1378(5) 0.2619(17) 0.063(3) Uani 1 1 d . . .
H9A H 0.3203 0.0949 0.2344 0.076 Uiso 1 1 calc R . .
H9B H 0.2971 0.1525 0.3694 0.076 Uiso 1 1 calc R . .
H9C H 0.2987 0.1862 0.1982 0.076 Uiso 1 1 calc R . .
C10 C 0.2364(5) 0.1317(6) -0.0477(11) 0.077(4) Uani 1 1 d . . .
H10A H 0.2489 0.0849 -0.1096 0.093 Uiso 1 1 calc R . .
H10B H 0.2713 0.1627 -0.0148 0.093 Uiso 1 1 calc R . .
H10C H 0.2106 0.1673 -0.1085 0.093 Uiso 1 1 calc R . .
C11 C 0.1153(5) 0.0672(6) -0.0788(8) 0.069(3) Uani 1 1 d . . .
H11A H 0.1152 0.0105 -0.1156 0.083 Uiso 1 1 calc R . .
H11B H 0.1372 0.1018 -0.1507 0.083 Uiso 1 1 calc R . .
H11C H 0.0744 0.0870 -0.0705 0.083 Uiso 1 1 calc R . .
C12 C 0.0570(4) -0.0072(5) 0.1797(10) 0.059(3) Uani 1 1 d . . .
H12A H 0.0289 0.0095 0.2590 0.070 Uiso 1 1 calc R . .
H12C H 0.0641 -0.0663 0.1871 0.070 Uiso 1 1 calc R . .
H12B H 0.0405 0.0057 0.0792 0.070 Uiso 1 1 calc R . .
C13 C 0.0424(4) 0.2500 0.5365(10) 0.022(2) Uani 1 2 d S . .
C14 C 0.1006(5) 0.2500 0.6211(11) 0.058(4) Uani 1 2 d S . .
H14A H 0.1332 0.2500 0.5485 0.087 Uiso 1 2 d S . .
H14B H 0.1028 0.2010 0.6857 0.087 Uiso 1 1 d . . .
C15 C 0.0071(4) 0.3259(6) 0.5812(8) 0.056(3) Uani 1 1 d . . .
H15A H 0.0245 0.3743 0.5325 0.068 Uiso 1 1 calc R . .
H15C H 0.0082 0.3326 0.6921 0.068 Uiso 1 1 calc R . .
H15B H -0.0340 0.3196 0.5476 0.068 Uiso 1 1 calc R . .
C16 C -0.0076(4) 0.2500 0.2047(9) 0.026(2) Uani 1 2 d S . .
C17 C 0.0126(6) 0.2275(9) 0.0428(14) 0.039(3) Uani 0.50 1 d P . .
H17A H 0.0434 0.2659 0.0096 0.058 Uiso 0.50 1 calc PR . .
H17B H -0.0212 0.2307 -0.0270 0.058 Uiso 0.50 1 calc PR . .
H17C H 0.0285 0.1717 0.0425 0.058 Uiso 0.50 1 calc PR . .
C18 C -0.0525(7) 0.1827(11) 0.255(2) 0.039(3) Uani 0.50 1 d P . .
H18A H -0.0727 0.2003 0.3485 0.058 Uiso 0.50 1 calc PR . .
H18B H -0.0313 0.1314 0.2744 0.058 Uiso 0.50 1 calc PR . .
H18C H -0.0818 0.1742 0.1743 0.058 Uiso 0.50 1 calc PR . .
C19 C -0.0382(7) 0.3333(13) 0.2013(18) 0.039(3) Uani 0.50 1 d P . .
H19A H -0.0106 0.3746 0.1624 0.058 Uiso 0.50 1 calc PR . .
H19B H -0.0506 0.3482 0.3046 0.058 Uiso 0.50 1 calc PR . .
H19C H -0.0730 0.3305 0.1347 0.058 Uiso 0.50 1 calc PR . .
B1 B 0.3473(6) 0.2500 0.7214(15) 0.043(4) Uani 1 2 d S . .
F1 F 0.2866(3) 0.2500 0.6904(7) 0.0637(14) Uani 1 2 d S . .
F2 F 0.3567(4) 0.2269(6) 0.8730(10) 0.0637(14) Uani 0.50 1 d P . .
F3 F 0.3690(5) 0.3258(8) 0.6973(11) 0.0637(14) Uani 0.50 1 d P . .
F4 F 0.3740(5) 0.1929(8) 0.6241(12) 0.0637(14) Uani 0.50 1 d P . .
P1 P 0.06183(9) 0.2500 0.3257(3) 0.0147(5) Uani 1 2 d S . .
Ru1 Ru 0.140936(17) 0.16912(3) 0.24866(9) 0.01344(12) Uani 1 1 d . . .
H1 H 0.1701 0.2500 0.3190 0.050 Uiso 1 2 d S . .
H2 H 0.1488 0.2500 0.1329 0.050 Uiso 1 2 d S . .

loop_
_atom_site_aniso_label
_atom_site_aniso_U_11
_atom_site_aniso_U_22
_atom_site_aniso_U_33
_atom_site_aniso_U_23
_atom_site_aniso_U_13
_atom_site_aniso_U_12
C1 0.027(4) 0.016(4) 0.021(4) 0.003(3) 0.004(3) 0.004(4)
C2 0.029(4) 0.014(4) 0.027(4) -0.001(3) -0.012(3) 0.010(3)
C3 0.020(3) 0.010(3) 0.064(5) -0.004(5) 0.014(5) 0.005(2)
C4 0.051(6) 0.013(4) 0.033(5) 0.003(4) 0.017(4) 0.015(4)
C5 0.056(5) 0.019(4) 0.022(4) -0.012(3) -0.005(4) 0.013(4)
C6 0.040(4) 0.013(3) 0.042(5) 0.000(3) -0.005(4) 0.002(4)
C7 0.057(5) 0.034(4) 0.043(4) 0.019(4) 0.023(4) 0.007(5)
C8 0.065(6) 0.042(6) 0.042(5) -0.009(4) -0.035(5) 0.022(5)
C9 0.021(3) 0.032(4) 0.137(8) -0.006(8) 0.025(7) 0.004(3)
C10 0.129(10) 0.043(6) 0.060(6) 0.023(5) 0.069(7) 0.036(7)
C11 0.139(10) 0.047(5) 0.022(4) -0.010(4) -0.030(5) 0.039(6)
C12 0.052(5) 0.030(5) 0.093(7) -0.005(5) -0.026(5) -0.009(4)
C13 0.023(5) 0.018(5) 0.024(5) 0.000 0.004(4) 0.000
C14 0.041(7) 0.118(12) 0.015(5) 0.000 0.000(5) 0.000
C15 0.092(7) 0.046(6) 0.031(4) 0.005(4) 0.032(4) 0.024(6)
C16 0.020(4) 0.034(6) 0.023(6) 0.000 -0.004(3) 0.000
C17 0.030(5) 0.052(7) 0.034(6) 0.005(5) -0.014(4) -0.006(5)
C18 0.030(5) 0.052(7) 0.034(6) 0.005(5) -0.014(4) -0.006(5)
C19 0.030(5) 0.052(7) 0.034(6) 0.005(5) -0.014(4) -0.006(5)
B1 0.051(8) 0.040(8) 0.037(12) 0.000 0.002(6) 0.000
F1 0.057(3) 0.078(4) 0.056(3) 0.000 0.003(2) 0.000
F2 0.057(3) 0.078(4) 0.056(3) 0.000 0.003(2) 0.000
F3 0.057(3) 0.078(4) 0.056(3) 0.000 0.003(2) 0.000
F4 0.057(3) 0.078(4) 0.056(3) 0.000 0.003(2) 0.000
P1 0.0135(11) 0.0171(13) 0.0136(10) 0.000 0.0014(9) 0.000
Ru1 0.01647(18) 0.01167(19) 0.01219(17) -0.0002(4) 0.0010(4) 0.0000(2)

loop_
_geom_bond_atom_site_label_1
_geom_bond_atom_site_label_2
_geom_bond_distance
_geom_bond_site_symmetry_2
_geom_bond_publ_flag
C1 C2 1.407(10) . ?
C1 C6 1.433(10) . ?
C1 C7 1.494(9) . ?
C1 Ru1 2.269(7) . ?
C2 C3 1.467(12) . ?
C2 C8 1.510(10) . ?
C2 Ru1 2.197(7) . ?
C3 C4 1.427(13) . ?
C3 C9 1.499(9) . ?
C3 Ru1 2.255(6) . ?
C4 C5 1.410(12) . ?
C4 C10 1.513(11) . ?
C4 Ru1 2.257(8) . ?
C5 C6 1.389(10) . ?
C5 C11 1.515(10) . ?
C5 Ru1 2.207(6) . ?
C6 C12 1.520(10) . ?
C6 Ru1 2.248(7) . ?
C7 H7A 0.9800 . ?
C7 H7B 0.9800 . ?
C7 H7C 0.9800 . ?
C8 H8A 0.9800 . ?
C8 H8B 0.9800 . ?
C8 H8C 0.9800 . ?
C9 H9A 0.9800 . ?
C9 H9B 0.9800 . ?
C9 H9C 0.9800 . ?
C10 H10A 0.9800 . ?
C10 H10B 0.9800 . ?
C10 H10C 0.9800 . ?
C11 H11A 0.9800 . ?
C11 H11B 0.9800 . ?
C11 H11C 0.9800 . ?
C12 H12A 0.9800 . ?
C12 H12C 0.9800 . ?
C12 H12B 0.9800 . ?
C13 C14 1.509(14) . ?
C13 C15 1.524(9) . ?
C13 C15 1.524(9) 8_565 ?
C13 P1 1.901(9) . ?
C14 H14A 0.9729 . ?
C14 H14B 0.9816 . ?
C15 H15A 0.9800 . ?
C15 H15C 0.9800 . ?
C15 H15B 0.9800 . ?
C16 C19 1.52(2) 8_565 ?
C16 C19 1.52(2) . ?
C16 C17 1.537(15) . ?
C16 C17 1.537(15) 8_565 ?
C16 C18 1.558(18) . ?
C16 C18 1.558(18) 8_565 ?
C16 P1 1.894(9) . ?
C17 H17A 0.9800 . ?
C17 H17B 0.9800 . ?
C17 H17C 0.9800 . ?
C18 H18A 0.9800 . ?
C18 H18B 0.9800 . ?
C18 H18C 0.9800 . ?
C19 H19A 0.9800 . ?
C19 H19B 0.9800 . ?
C19 H19C 0.9800 . ?
B1 F3 1.348(13) 8_565 ?
B1 F3 1.348(14) . ?
B1 F1 1.397(14) . ?
B1 F2 1.399(15) . ?
B1 F2 1.399(15) 8_565 ?
B1 F4 1.400(14) 8_565 ?
B1 F4 1.400(14) . ?
F2 F2 0.75(2) 8_565 ?
F3 F4 0.721(12) 8_565 ?
F4 F3 0.721(12) 8_565 ?
P1 Ru1 2.3210(18) 8_565 ?
P1 Ru1 2.3210(18) . ?
Ru1 Ru1 2.6400(8) 8_565 ?
Ru1 H1 1.5989 . ?
Ru1 H2 1.6749 . ?
